data_4104438
loop_
_publ_author_name
'Shi-Yao Yang'
'Pan\<ce Naumov'
'Shunichi Fukuzumi'

_publ_section_title
;
 Topochemical Limits for Solid-State Photoreactivity by Fine Tuning of the
 \p-\p Interactions
;
_journal_name_full 'Journal of the American Chemical Society'
_journal_page_first 7247
_journal_page_last 7249
_journal_paper_doi 10.1021/ja902094b
_journal_volume 131
_journal_year 2009
_chemical_formula_moiety 'C12 H10 O4'
_chemical_formula_sum 'C12 H10 O4'
_chemical_formula_weight 218.20
_chemical_name_systematic
; 
 ? 
;
_space_group_IT_number 14
_symmetry_cell_setting monoclinic
_symmetry_space_group_name_Hall '-P 2yn'
_symmetry_space_group_name_H-M 'P 1 21/n 1'
_atom_sites_solution_hydrogens geom
_atom_sites_solution_primary direct
_atom_sites_solution_secondary difmap
_audit_creation_method SHELXL-97
_cell_angle_alpha 90.00
_cell_angle_beta 91.0170(10)
_cell_angle_gamma 90.00
_cell_formula_units_Z 4
_cell_length_a 3.89330(10)
_cell_length_b 46.6322(6)
_cell_length_c 5.70180(10)
_cell_measurement_reflns_used 8293
_cell_measurement_temperature 296(2)
_cell_measurement_theta_max 28.770
_cell_measurement_theta_min 2.6207
_cell_volume 1035.02(3)
_computing_cell_refinement 'APEX2 (Bruker, 2006)'
_computing_data_collection 'APEX2 (Bruker, 2006)'
_computing_data_reduction 'SAINT (Bruker, 2003)'
_computing_molecular_graphics 'ORTEP-II (Johnson, 1976)'
_computing_publication_material 'SHELXL-97 (Sheldrick, 1997)'
_computing_structure_refinement 'SHELXL-97 (Sheldrick, 1997)'
_computing_structure_solution 'SHELXS-97 (Sheldrick, 1997)'
_diffrn_ambient_temperature 296(2)
_diffrn_measured_fraction_theta_full 0.989
_diffrn_measured_fraction_theta_max 0.934
_diffrn_measurement_device_type 'APEX2 with CCD detector'
_diffrn_measurement_method 'omega scans'
_diffrn_radiation_monochromator 'Bruker Helios Confocal multilayered mirror'
_diffrn_radiation_source 'rotating anode'
_diffrn_radiation_type MoK\a
_diffrn_radiation_wavelength 0.71073
_diffrn_reflns_av_R_equivalents 0.0211
_diffrn_reflns_av_sigmaI/netI 0.0159
_diffrn_reflns_limit_h_max 5
_diffrn_reflns_limit_h_min -4
_diffrn_reflns_limit_k_max 63
_diffrn_reflns_limit_k_min -63
_diffrn_reflns_limit_l_max 6
_diffrn_reflns_limit_l_min -7
_diffrn_reflns_number 17793
_diffrn_reflns_theta_full 26.00
_diffrn_reflns_theta_max 29.10
_diffrn_reflns_theta_min 0.87
_exptl_absorpt_coefficient_mu 0.106
_exptl_absorpt_correction_T_max 0.9968
_exptl_absorpt_correction_T_min 0.9791
_exptl_absorpt_correction_type empirical
_exptl_absorpt_process_details 'SADABS (1996)'
_exptl_crystal_colour colorless
_exptl_crystal_density_diffrn 1.400
_exptl_crystal_description plate
_exptl_crystal_F_000 456
_exptl_crystal_size_max 0.20
_exptl_crystal_size_mid 0.12
_exptl_crystal_size_min 0.03
_refine_diff_density_max 0.279
_refine_diff_density_min -0.201
_refine_diff_density_rms 0.044
_refine_ls_extinction_method none
_refine_ls_goodness_of_fit_ref 1.097
_refine_ls_hydrogen_treatment mixed
_refine_ls_matrix_type full
_refine_ls_number_parameters 153
_refine_ls_number_reflns 2606
_refine_ls_number_restraints 0
_refine_ls_restrained_S_all 1.097
_refine_ls_R_factor_all 0.0652
_refine_ls_R_factor_gt 0.0518
_refine_ls_shift/su_max 0.000
_refine_ls_shift/su_mean 0.000
_refine_ls_structure_factor_coef Fsqd
_refine_ls_weighting_details 'calc w=1/[\s^2^(Fo^2^)+(0.0678P)^2^+0.4961P] where P=(Fo^2^+2Fc^2^)/3'
_refine_ls_weighting_scheme calc
_refine_ls_wR_factor_gt 0.1441
_refine_ls_wR_factor_ref 0.1598
_reflns_number_gt 2086
_reflns_number_total 2606
_reflns_threshold_expression >2sigma(I)
_cod_data_source_file ja902094b_si_002.cif
_cod_data_source_block y
_cod_database_code 4104438

loop_
_symmetry_equiv_pos_as_xyz
'x, y, z'
'-x+1/2, y+1/2, -z+1/2'
'-x, -y, -z'
'x-1/2, -y-1/2, z-1/2'

loop_
_atom_site_label
_atom_site_type_symbol
_atom_site_fract_x
_atom_site_fract_y
_atom_site_fract_z
_atom_site_U_iso_or_equiv
_atom_site_adp_type
_atom_site_occupancy
_atom_site_symmetry_multiplicity
_atom_site_calc_flag
_atom_site_refinement_flags
O1 O 0.8206(4) 0.21487(3) -0.0765(3) 0.0538(4) Uani 1 1 d .
O2 O 0.5795(4) 0.25064(3) 0.1142(2) 0.0520(4) Uani 1 1 d .
O3 O 1.0096(5) 0.03422(3) -0.0838(3) 0.0698(5) Uani 1 1 d .
O4 O 0.7940(6) 0.01611(3) 0.2431(3) 0.0759(6) Uani 1 1 d .
C1 C 0.5174(4) 0.15243(3) 0.4024(3) 0.0334(4) Uani 1 1 d .
C2 C 0.6001(5) 0.12494(3) 0.3301(3) 0.0344(4) Uani 1 1 d .
H2A H 0.7132 0.1226 0.1891 0.041 Uiso 1 1 calc R
C3 C 0.5196(4) 0.10069(4) 0.4614(3) 0.0341(4) Uani 1 1 d .
C4 C 0.3516(5) 0.10467(4) 0.6707(3) 0.0398(4) Uani 1 1 d .
H4A H 0.2943 0.0889 0.7615 0.048 Uiso 1 1 calc R
C5 C 0.2677(5) 0.13206(4) 0.7461(3) 0.0411(4) Uani 1 1 d .
H5A H 0.1548 0.1344 0.8871 0.049 Uiso 1 1 calc R
C6 C 0.3498(5) 0.15584(4) 0.6144(3) 0.0376(4) Uani 1 1 d .
H6A H 0.2934 0.1741 0.6671 0.045 Uiso 1 1 calc R
C7 C 0.6128(5) 0.17629(4) 0.2485(3) 0.0364(4) Uani 1 1 d .
H7A H 0.7401 0.1714 0.1179 0.044 Uiso 1 1 calc R
C8 C 0.5405(5) 0.20380(4) 0.2725(3) 0.0395(4) Uani 1 1 d .
H8A H 0.4190 0.2098 0.4028 0.047 Uiso 1 1 calc R
C9 C 0.6464(5) 0.22521(4) 0.0994(3) 0.0387(4) Uani 1 1 d .
C10 C 0.6137(5) 0.07177(4) 0.3820(3) 0.0408(4) Uani 1 1 d .
H10A H 0.5604 0.0565 0.4794 0.049 Uiso 1 1 calc R
C11 C 0.7672(6) 0.06582(4) 0.1841(4) 0.0462(5) Uani 1 1 d .
H11A H 0.8186 0.0811 0.0858 0.055 Uiso 1 1 calc R
C12 C 0.8637(6) 0.03689(4) 0.1064(4) 0.0492(5) Uani 1 1 d .
H1 H 0.883(7) 0.2276(6) -0.169(5) 0.065(8) Uiso 1 1 d .
H2 H 0.885(11) -0.0019(9) 0.180(7) 0.138(14) Uiso 1 1 d .

loop_
_atom_site_aniso_label
_atom_site_aniso_U_11
_atom_site_aniso_U_22
_atom_site_aniso_U_33
_atom_site_aniso_U_23
_atom_site_aniso_U_13
_atom_site_aniso_U_12
O1 0.0824(12) 0.0288(7) 0.0514(9) 0.0033(6) 0.0311(8) 0.0040(7)
O2 0.0791(11) 0.0267(6) 0.0511(9) 0.0015(5) 0.0231(7) 0.0051(6)
O3 0.1029(14) 0.0365(8) 0.0711(11) -0.0056(7) 0.0282(10) 0.0085(8)
O4 0.1150(16) 0.0300(8) 0.0841(13) 0.0051(8) 0.0354(12) 0.0109(9)
C1 0.0344(8) 0.0286(8) 0.0371(9) 0.0010(6) 0.0005(7) 0.0001(6)
C2 0.0395(9) 0.0292(8) 0.0349(9) -0.0001(6) 0.0058(7) 0.0016(7)
C3 0.0337(8) 0.0283(8) 0.0401(9) 0.0018(6) -0.0008(7) -0.0001(6)
C4 0.0414(10) 0.0388(9) 0.0393(9) 0.0090(7) 0.0039(8) -0.0023(7)
C5 0.0426(10) 0.0463(10) 0.0347(9) 0.0007(7) 0.0097(8) 0.0011(8)
C6 0.0393(9) 0.0343(9) 0.0393(9) -0.0047(7) 0.0027(7) 0.0020(7)
C7 0.0404(9) 0.0307(8) 0.0384(9) -0.0006(7) 0.0073(7) -0.0009(7)
C8 0.0488(11) 0.0304(8) 0.0395(9) 0.0004(7) 0.0116(8) 0.0007(7)
C9 0.0477(10) 0.0291(8) 0.0397(10) -0.0010(7) 0.0086(8) -0.0003(7)
C10 0.0448(10) 0.0271(8) 0.0506(11) 0.0036(7) 0.0023(8) 0.0019(7)
C11 0.0559(12) 0.0270(8) 0.0560(12) 0.0002(8) 0.0067(9) 0.0045(8)
C12 0.0581(13) 0.0303(9) 0.0594(13) -0.0015(8) 0.0075(10) 0.0044(8)

loop_
_atom_type_symbol
_atom_type_description
_atom_type_scat_dispersion_real
_atom_type_scat_dispersion_imag
_atom_type_scat_source
C C 0.0033 0.0016 'International Tables Vol C Tables 4.2.6.8 and 6.1.1.4'
H H 0.0000 0.0000 'International Tables Vol C Tables 4.2.6.8 and 6.1.1.4'
O O 0.0106 0.0060 'International Tables Vol C Tables 4.2.6.8 and 6.1.1.4'

loop_
_geom_angle_atom_site_label_1
_geom_angle_atom_site_label_2
_geom_angle_atom_site_label_3
_geom_angle
C9 O1 H1 112.3(18)
C12 O4 H2 110(2)
C2 C1 C6 118.58(16)
C2 C1 C7 117.43(15)
C6 C1 C7 123.99(15)
C1 C2 C3 122.32(16)
C1 C2 H2A 118.8
C3 C2 H2A 118.8
C4 C3 C2 117.94(16)
C4 C3 C10 120.83(16)
C2 C3 C10 121.22(16)
C3 C4 C5 120.51(16)
C3 C4 H4A 119.7
C5 C4 H4A 119.7
C6 C5 C4 120.85(17)
C6 C5 H5A 119.6
C4 C5 H5A 119.6
C5 C6 C1 119.80(16)
C5 C6 H6A 120.1
C1 C6 H6A 120.1
C8 C7 C1 128.11(17)
C8 C7 H7A 115.9
C1 C7 H7A 115.9
C7 C8 C9 121.85(17)
C7 C8 H8A 119.1
C9 C8 H8A 119.1
O2 C9 O1 121.63(17)
O2 C9 C8 123.59(17)
O1 C9 C8 114.78(16)
C11 C10 C3 125.23(17)
C11 C10 H10A 117.4
C3 C10 H10A 117.4
C10 C11 C12 125.04(18)
C10 C11 H11A 117.5
C12 C11 H11A 117.5
O3 C12 O4 124.33(18)
O3 C12 C11 118.63(18)
O4 C12 C11 117.03(19)

loop_
_geom_bond_atom_site_label_1
_geom_bond_atom_site_label_2
_geom_bond_distance
O1 C9 1.313(2)
O1 H1 0.83(3)
O2 C9 1.217(2)
O3 C12 1.240(3)
O4 C12 1.276(3)
O4 H2 0.98(4)
C1 C2 1.386(2)
C1 C6 1.393(3)
C1 C7 1.469(2)
C2 C3 1.395(2)
C2 H2A 0.9300
C3 C4 1.383(3)
C3 C10 1.471(2)
C4 C5 1.389(3)
C4 H4A 0.9300
C5 C6 1.380(3)
C5 H5A 0.9300
C6 H6A 0.9300
C7 C8 1.321(2)
C7 H7A 0.9300
C8 C9 1.468(2)
C8 H8A 0.9300
C10 C11 1.316(3)
C10 H10A 0.9300
C11 C12 1.471(2)
C11 H11A 0.9300

loop_
_geom_hbond_atom_site_label_D
_geom_hbond_atom_site_label_H
_geom_hbond_atom_site_label_A
_geom_hbond_distance_DH
_geom_hbond_distance_HA
_geom_hbond_distance_DA
_geom_hbond_angle_DHA
_geom_hbond_site_symmetry_A
O1 H1 O2 0.83(3) 1.78(3) 2.6034(19) 168(3) 4_665
O4 H2 O3 0.98(4) 1.66(4) 2.635(2) 172(4) 3_755

loop_
_geom_torsion_atom_site_label_1
_geom_torsion_atom_site_label_2
_geom_torsion_atom_site_label_3
_geom_torsion_atom_site_label_4
_geom_torsion
C6 C1 C2 C3 0.4(3)
C7 C1 C2 C3 -179.54(16)
C1 C2 C3 C4 0.0(3)
C1 C2 C3 C10 -179.32(17)
C2 C3 C4 C5 -0.2(3)
C10 C3 C4 C5 179.13(17)
C3 C4 C5 C6 0.0(3)
C4 C5 C6 C1 0.3(3)
C2 C1 C6 C5 -0.5(3)
C7 C1 C6 C5 179.39(17)
C2 C1 C7 C8 174.93(19)
C6 C1 C7 C8 -5.0(3)
C1 C7 C8 C9 -178.28(18)
C7 C8 C9 O2 178.8(2)
C7 C8 C9 O1 -0.9(3)
C4 C3 C10 C11 178.6(2)
C2 C3 C10 C11 -2.2(3)
C3 C10 C11 C12 179.39(19)
C10 C11 C12 O3 -179.6(2)
C10 C11 C12 O4 -0.4(4)

loop_
_cod_related_entry_id
_cod_related_entry_database
_cod_related_entry_code
1 ChemSpider 694515
